data_4302325
loop_
_publ_author_name
'Aharonovich, Sinai'
'Botoshanski, Mark'
'Eisen, Moris S.'

_publ_section_title
;
 Synthesis of Lithium N-pentafluorophenyl,N'-trimethylsilyl
 2-Pyridylamidinate and Its Cyclization to Lithium
 Tetrafluoro-2-(2-pyridyl)benzimidazolate via a Me3SiF Elimination.
 Coordination Chemistry, Reactivity, and Mechanism
;
_journal_coden_ASTM INOCAJ
_journal_issue 12
_journal_name_full 'Inorganic chemistry'
_journal_page_first 5269
_journal_page_last 5278
_journal_paper_doi 10.1021/ic9002065
_journal_volume 48
_journal_year 2009
_chemical_formula_sum 'C21 H27 F5 Li N5 Si'
_chemical_formula_weight 479.51
_chemical_name_common 'Moris-194 (Sinay)'
_space_group_IT_number 14
_symmetry_cell_setting monoclinic
_symmetry_space_group_name_Hall '-P 2ybc'
_symmetry_space_group_name_H-M 'P 1 21/c 1'
_atom_sites_solution_hydrogens geom
_atom_sites_solution_primary direct
_atom_sites_solution_secondary difmap
_audit_creation_method SHELXL-97
_cell_angle_alpha 90.00
_cell_angle_beta 113.47(3)
_cell_angle_gamma 90.00
_cell_formula_units_Z 4
_cell_length_a 10.987(2)
_cell_length_b 17.479(3)
_cell_length_c 14.737(3)
_cell_measurement_reflns_used 16194
_cell_measurement_temperature 240(2)
_cell_measurement_theta_max 25.27
_cell_measurement_theta_min 1.90
_cell_volume 2596.0(10)
_computing_cell_refinement 'DENZO HKL2000 (Otwinowski & Minor 1997)'
_computing_data_collection 'Collect (Nonius, 2006)'
_computing_data_reduction 'DENZO HKL2000 (Otwinowski & Minor 1997)'
_computing_molecular_graphics 'TEXSAN  (MSC, 1999)'
_computing_structure_refinement 'SHELXL-97 (Sheldrick, 1997)'
_computing_structure_solution 'SHELXS-97 (Sheldrick, 1997)'
_diffrn_ambient_temperature 240(2)
_diffrn_measured_fraction_theta_full 0.955
_diffrn_measured_fraction_theta_max 0.955
_diffrn_measurement_device_type 'Nonius KappaCCD'
_diffrn_measurement_method 'phi- and omega-scans'
_diffrn_radiation_monochromator graphite
_diffrn_radiation_source 'fine-focus sealed tube'
_diffrn_radiation_type MoK\a
_diffrn_radiation_wavelength 0.71073
_diffrn_reflns_av_R_equivalents 0.0890
_diffrn_reflns_av_sigmaI/netI 0.1031
_diffrn_reflns_limit_h_max 12
_diffrn_reflns_limit_h_min 0
_diffrn_reflns_limit_k_max 0
_diffrn_reflns_limit_k_min -20
_diffrn_reflns_limit_l_max 15
_diffrn_reflns_limit_l_min -17
_diffrn_reflns_number 16194
_diffrn_reflns_theta_full 25.00
_diffrn_reflns_theta_max 25.00
_diffrn_reflns_theta_min 1.90
_diffrn_standards_number 0
_exptl_absorpt_coefficient_mu 0.143
_exptl_absorpt_correction_type none
_exptl_crystal_colour colorless
_exptl_crystal_density_diffrn 1.227
_exptl_crystal_density_method 'not measured'
_exptl_crystal_description prism
_exptl_crystal_F_000 1000
_exptl_crystal_size_max 0.24
_exptl_crystal_size_mid 0.16
_exptl_crystal_size_min 0.10
_refine_diff_density_max 0.231
_refine_diff_density_min -0.189
_refine_diff_density_rms 0.042
_refine_ls_extinction_method none
_refine_ls_goodness_of_fit_ref 0.900
_refine_ls_hydrogen_treatment constr
_refine_ls_matrix_type full
_refine_ls_number_parameters 298
_refine_ls_number_reflns 4357
_refine_ls_number_restraints 0
_refine_ls_restrained_S_all 0.900
_refine_ls_R_factor_all 0.1854
_refine_ls_R_factor_gt 0.0677
_refine_ls_shift/su_max 0.000
_refine_ls_shift/su_mean 0.000
_refine_ls_structure_factor_coef Fsqd
_refine_ls_weighting_details 'calc w=1/[\s^2^(Fo^2^)+(0.1000P)^2^+0.0000P] where P=(Fo^2^+2Fc^2^)/3'
_refine_ls_weighting_scheme calc
_refine_ls_wR_factor_gt 0.1635
_refine_ls_wR_factor_ref 0.2017
_reflns_number_gt 1721
_reflns_number_total 4357
_reflns_threshold_expression >2sigma(I)
_cod_duplicate_entry 4338615
_cod_data_source_file ic9002065_si_001_2.cif
_cod_data_source_block Moris-194
_cod_original_cell_volume 2596.0(8)
_cod_original_sg_symbol_H-M ' P 21/c'
_cod_database_code 4302325

loop_
_symmetry_equiv_pos_as_xyz
'x, y, z'
'-x, y+1/2, -z+1/2'
'-x, -y, -z'
'x, -y-1/2, z-1/2'

loop_
_atom_site_label
_atom_site_type_symbol
_atom_site_fract_x
_atom_site_fract_y
_atom_site_fract_z
_atom_site_U_iso_or_equiv
_atom_site_adp_type
_atom_site_occupancy
_atom_site_symmetry_multiplicity
_atom_site_calc_flag
_atom_site_refinement_flags
_atom_site_disorder_assembly
_atom_site_disorder_group
Si1 Si 0.80294(12) 0.09601(9) 0.25661(10) 0.0746(5) Uani 1 1 d . . .
N1 N 0.3582(3) 0.1024(2) 0.3078(3) 0.0703(10) Uani 1 1 d . . .
N2 N 0.6075(3) 0.1505(2) 0.3975(3) 0.0706(11) Uani 1 1 d . . .
N3 N 0.3822(4) 0.2710(2) 0.4475(3) 0.0875(12) Uani 1 1 d . . .
N4 N 0.4303(4) 0.1347(3) 0.5627(3) 0.0908(12) Uani 1 1 d . . .
N5 N 0.6545(3) 0.1062(2) 0.2605(3) 0.0758(11) Uani 1 1 d . . .
F1 F 0.6894(3) 0.2856(2) 0.3394(3) 0.1294(13) Uani 1 1 d . . .
F2 F 0.9270(3) 0.3494(3) 0.4434(3) 0.1582(16) Uani 1 1 d . . .
F3 F 1.1015(3) 0.2808(2) 0.6074(3) 0.1258(13) Uani 1 1 d . . .
F4 F 1.0342(3) 0.1474(2) 0.6670(3) 0.1530(16) Uani 1 1 d . . .
F5 F 0.7991(3) 0.0840(2) 0.5636(3) 0.1254(12) Uani 1 1 d . . .
C1 C 0.5811(4) 0.1183(3) 0.3089(3) 0.0629(12) Uani 1 1 d . . .
C2 C 0.4403(4) 0.0890(3) 0.2621(3) 0.0620(11) Uani 1 1 d . . .
C3 C 0.3977(4) 0.0467(3) 0.1754(4) 0.0779(14) Uani 1 1 d . . .
H3 H 0.4555 0.0384 0.1436 0.093 Uiso 1 1 calc R . .
C4 C 0.2715(5) 0.0169(3) 0.1358(4) 0.0935(16) Uani 1 1 d . . .
H4 H 0.2425 -0.0127 0.0777 0.112 Uiso 1 1 calc R . .
C5 C 0.1892(4) 0.0313(3) 0.1831(4) 0.0951(17) Uani 1 1 d . . .
H5 H 0.1018 0.0125 0.1575 0.114 Uiso 1 1 calc R . .
C6 C 0.2355(4) 0.0732(3) 0.2675(4) 0.0868(16) Uani 1 1 d . . .
H6 H 0.1782 0.0822 0.2996 0.104 Uiso 1 1 calc R . .
C7 C 0.9295(5) 0.0526(4) 0.3683(4) 0.124(2) Uani 1 1 d . . .
H7A H 0.9422 0.0844 0.4253 0.186 Uiso 1 1 calc R . .
H7B H 1.0126 0.0483 0.3602 0.186 Uiso 1 1 calc R . .
H7C H 0.9004 0.0021 0.3783 0.186 Uiso 1 1 calc R . .
C8 C 0.8702(6) 0.1867(4) 0.2327(5) 0.137(3) Uani 1 1 d . . .
H8A H 0.8049 0.2109 0.1744 0.206 Uiso 1 1 calc R . .
H8B H 0.9502 0.1766 0.2219 0.206 Uiso 1 1 calc R . .
H8C H 0.8909 0.2204 0.2892 0.206 Uiso 1 1 calc R . .
C9 C 0.7814(6) 0.0345(5) 0.1502(5) 0.165(3) Uani 1 1 d . . .
H9A H 0.7156 0.0569 0.0906 0.248 Uiso 1 1 calc R . .
H9B H 0.7518 -0.0158 0.1606 0.248 Uiso 1 1 calc R . .
H9C H 0.8652 0.0299 0.1433 0.248 Uiso 1 1 calc R . .
C10 C 0.3764(10) 0.2021(6) 0.5866(6) 0.197(5) Uani 1 1 d . . .
H10 H 0.3490 0.2000 0.6394 0.237 Uiso 1 1 calc R . .
C11 C 0.3632(10) 0.2655(4) 0.5395(7) 0.176(4) Uani 1 1 d . . .
H11 H 0.3405 0.3098 0.5654 0.211 Uiso 1 1 calc R . .
C12 C 0.4756(6) 0.3340(4) 0.4573(5) 0.134(2) Uani 1 1 d . . .
H12A H 0.4900 0.3385 0.3967 0.201 Uiso 1 1 calc R . .
H12B H 0.5594 0.3236 0.5121 0.201 Uiso 1 1 calc R . .
H12C H 0.4390 0.3815 0.4695 0.201 Uiso 1 1 calc R . .
C13 C 0.2568(6) 0.2854(5) 0.3635(6) 0.185(4) Uani 1 1 d . . .
H13A H 0.2721 0.2871 0.3031 0.277 Uiso 1 1 calc R . .
H13B H 0.2206 0.3340 0.3727 0.277 Uiso 1 1 calc R . .
H13C H 0.1945 0.2448 0.3589 0.277 Uiso 1 1 calc R . .
C14 C 0.3476(7) 0.0685(5) 0.5549(5) 0.154(3) Uani 1 1 d . . .
H14A H 0.3856 0.0242 0.5364 0.231 Uiso 1 1 calc R . .
H14B H 0.2593 0.0778 0.5050 0.231 Uiso 1 1 calc R . .
H14C H 0.3425 0.0592 0.6182 0.231 Uiso 1 1 calc R . .
C15 C 0.5583(6) 0.1166(4) 0.6403(5) 0.135(2) Uani 1 1 d . . .
H15A H 0.5921 0.0697 0.6236 0.202 Uiso 1 1 calc R . .
H15B H 0.5486 0.1098 0.7024 0.202 Uiso 1 1 calc R . .
H15C H 0.6199 0.1580 0.6467 0.202 Uiso 1 1 calc R . .
C16 C 0.7334(4) 0.1820(3) 0.4461(3) 0.0692(13) Uani 1 1 d . . .
C17 C 0.7743(5) 0.2496(4) 0.4207(4) 0.0858(15) Uani 1 1 d . . .
C18 C 0.8958(6) 0.2837(4) 0.4731(5) 0.0948(17) Uani 1 1 d . . .
C19 C 0.9816(5) 0.2482(4) 0.5539(5) 0.0906(18) Uani 1 1 d . . .
C20 C 0.9488(5) 0.1811(4) 0.5843(4) 0.0979(18) Uani 1 1 d . . .
C21 C 0.8266(5) 0.1504(3) 0.5296(4) 0.0863(15) Uani 1 1 d . . .
Li1 Li 0.4541(7) 0.1630(5) 0.4343(6) 0.074(2) Uani 1 1 d . . .

loop_
_atom_site_aniso_label
_atom_site_aniso_U_11
_atom_site_aniso_U_22
_atom_site_aniso_U_33
_atom_site_aniso_U_23
_atom_site_aniso_U_13
_atom_site_aniso_U_12
Si1 0.0709(8) 0.0901(11) 0.0704(9) 0.0021(8) 0.0362(7) 0.0027(7)
N1 0.058(2) 0.079(3) 0.073(2) -0.003(2) 0.0254(18) 0.0001(18)
N2 0.0524(19) 0.096(3) 0.058(2) -0.005(2) 0.0164(17) -0.0028(18)
N3 0.095(3) 0.081(3) 0.084(3) 0.002(2) 0.034(2) 0.013(2)
N4 0.106(3) 0.090(4) 0.078(3) 0.010(3) 0.037(3) 0.003(3)
N5 0.063(2) 0.100(3) 0.075(3) 0.001(2) 0.0377(19) -0.0026(19)
F1 0.101(2) 0.158(4) 0.118(3) 0.048(2) 0.032(2) -0.006(2)
F2 0.136(3) 0.152(4) 0.193(4) 0.031(3) 0.072(3) -0.045(3)
F3 0.0775(18) 0.145(3) 0.150(3) -0.065(2) 0.0403(18) -0.0293(18)
F4 0.093(2) 0.145(4) 0.145(3) -0.001(3) -0.033(2) 0.004(2)
F5 0.096(2) 0.098(3) 0.130(3) 0.018(2) -0.0089(18) -0.0028(18)
C1 0.054(2) 0.072(3) 0.055(3) 0.010(2) 0.014(2) 0.003(2)
C2 0.066(2) 0.067(3) 0.050(3) 0.005(2) 0.019(2) 0.004(2)
C3 0.074(3) 0.093(4) 0.066(3) 0.004(3) 0.028(2) -0.009(3)
C4 0.088(3) 0.116(5) 0.066(3) -0.019(3) 0.020(3) -0.022(3)
C5 0.065(3) 0.117(5) 0.092(4) -0.009(4) 0.020(3) -0.012(3)
C6 0.065(3) 0.110(5) 0.087(4) -0.016(3) 0.032(3) -0.007(3)
C7 0.087(3) 0.174(7) 0.121(5) 0.052(5) 0.052(3) 0.037(4)
C8 0.133(5) 0.133(6) 0.199(7) 0.025(5) 0.123(5) 0.004(4)
C9 0.115(4) 0.247(10) 0.140(6) -0.100(6) 0.057(4) 0.004(5)
C10 0.360(12) 0.151(8) 0.184(8) 0.075(7) 0.218(9) 0.141(8)
C11 0.347(11) 0.078(5) 0.200(9) -0.001(6) 0.212(9) 0.031(6)
C12 0.145(5) 0.104(5) 0.162(6) 0.011(5) 0.071(5) -0.011(4)
C13 0.117(5) 0.164(8) 0.192(8) -0.031(6) -0.025(5) 0.055(5)
C14 0.167(6) 0.175(8) 0.117(6) 0.006(5) 0.053(5) -0.054(6)
C15 0.152(6) 0.144(7) 0.090(4) 0.002(4) 0.029(4) -0.013(5)
C16 0.056(3) 0.084(4) 0.071(3) -0.003(3) 0.029(2) 0.002(2)
C17 0.073(3) 0.105(5) 0.079(4) 0.013(3) 0.030(3) 0.008(3)
C18 0.086(4) 0.095(5) 0.120(5) -0.013(4) 0.059(4) -0.023(3)
C19 0.061(3) 0.106(5) 0.101(5) -0.040(4) 0.028(3) -0.008(3)
C20 0.075(4) 0.094(5) 0.099(5) -0.022(4) 0.007(3) 0.006(3)
C21 0.070(3) 0.070(4) 0.103(4) -0.001(3) 0.017(3) -0.004(3)
Li1 0.069(4) 0.083(6) 0.070(5) -0.003(4) 0.026(4) 0.005(4)

loop_
_atom_type_symbol
_atom_type_description
_atom_type_scat_dispersion_real
_atom_type_scat_dispersion_imag
_atom_type_scat_source
Si Si 0.0817 0.0704 'International Tables Vol C Tables 4.2.6.8 and 6.1.1.4'
C C 0.0033 0.0016 'International Tables Vol C Tables 4.2.6.8 and 6.1.1.4'
N N 0.0061 0.0033 'International Tables Vol C Tables 4.2.6.8 and 6.1.1.4'
H H 0.0000 0.0000 'International Tables Vol C Tables 4.2.6.8 and 6.1.1.4'
Li Li -0.0003 0.0001 'International Tables Vol C Tables 4.2.6.8 and 6.1.1.4'
F F 0.0171 0.0103 'International Tables Vol C Tables 4.2.6.8 and 6.1.1.4'

loop_
_geom_angle_atom_site_label_1
_geom_angle_atom_site_label_2
_geom_angle_atom_site_label_3
_geom_angle
_geom_angle_site_symmetry_1
_geom_angle_site_symmetry_3
_geom_angle_publ_flag
N5 Si1 C9 107.2(2) . . ?
N5 Si1 C8 112.8(2) . . ?
C9 Si1 C8 105.4(3) . . ?
N5 Si1 C7 114.5(2) . . ?
C9 Si1 C7 108.4(3) . . ?
C8 Si1 C7 107.9(3) . . ?
C6 N1 C2 117.9(4) . . ?
C6 N1 Li1 131.9(4) . . ?
C2 N1 Li1 110.1(3) . . ?
C1 N2 C16 116.9(3) . . ?
C1 N2 Li1 115.7(3) . . ?
C16 N2 Li1 126.6(4) . . ?
C11 N3 C13 111.4(6) . . ?
C11 N3 C12 108.1(5) . . ?
C13 N3 C12 109.8(6) . . ?
C11 N3 Li1 103.2(4) . . ?
C13 N3 Li1 110.0(4) . . ?
C12 N3 Li1 114.3(4) . . ?
C10 N4 C14 111.7(6) . . ?
C10 N4 C15 110.8(6) . . ?
C14 N4 C15 105.6(5) . . ?
C10 N4 Li1 104.2(5) . . ?
C14 N4 Li1 114.9(4) . . ?
C15 N4 Li1 109.7(4) . . ?
C1 N5 Si1 150.9(3) . . ?
N5 C1 N2 131.8(4) . . ?
N5 C1 C2 116.4(4) . . ?
N2 C1 C2 111.8(3) . . ?
N1 C2 C3 120.5(4) . . ?
N1 C2 C1 118.8(4) . . ?
C3 C2 C1 120.7(4) . . ?
C4 C3 C2 120.5(4) . . ?
C4 C3 H3 119.7 . . ?
C2 C3 H3 119.7 . . ?
C5 C4 C3 118.2(5) . . ?
C5 C4 H4 120.9 . . ?
C3 C4 H4 120.9 . . ?
C6 C5 C4 119.0(4) . . ?
C6 C5 H5 120.5 . . ?
C4 C5 H5 120.5 . . ?
N1 C6 C5 123.9(4) . . ?
N1 C6 H6 118.1 . . ?
C5 C6 H6 118.1 . . ?
Si1 C7 H7A 109.5 . . ?
Si1 C7 H7B 109.5 . . ?
H7A C7 H7B 109.5 . . ?
Si1 C7 H7C 109.5 . . ?
H7A C7 H7C 109.5 . . ?
H7B C7 H7C 109.5 . . ?
Si1 C8 H8A 109.5 . . ?
Si1 C8 H8B 109.5 . . ?
H8A C8 H8B 109.5 . . ?
Si1 C8 H8C 109.5 . . ?
H8A C8 H8C 109.5 . . ?
H8B C8 H8C 109.5 . . ?
Si1 C9 H9A 109.5 . . ?
Si1 C9 H9B 109.5 . . ?
H9A C9 H9B 109.5 . . ?
Si1 C9 H9C 109.5 . . ?
H9A C9 H9C 109.5 . . ?
H9B C9 H9C 109.5 . . ?
C11 C10 N4 123.3(6) . . ?
C11 C10 Li1 77.4(4) . . ?
N4 C10 Li1 46.1(3) . . ?
C11 C10 H10 118.4 . . ?
N4 C10 H10 118.4 . . ?
Li1 C10 H10 163.6 . . ?
C10 C11 N3 122.2(6) . . ?
C10 C11 H11 118.9 . . ?
N3 C11 H11 118.9 . . ?
N3 C12 H12A 109.5 . . ?
N3 C12 H12B 109.5 . . ?
H12A C12 H12B 109.5 . . ?
N3 C12 H12C 109.5 . . ?
H12A C12 H12C 109.5 . . ?
H12B C12 H12C 109.5 . . ?
N3 C13 H13A 109.5 . . ?
N3 C13 H13B 109.5 . . ?
H13A C13 H13B 109.5 . . ?
N3 C13 H13C 109.5 . . ?
H13A C13 H13C 109.5 . . ?
H13B C13 H13C 109.5 . . ?
N4 C14 H14A 109.5 . . ?
N4 C14 H14B 109.5 . . ?
H14A C14 H14B 109.5 . . ?
N4 C14 H14C 109.5 . . ?
H14A C14 H14C 109.5 . . ?
H14B C14 H14C 109.5 . . ?
N4 C15 H15A 109.5 . . ?
N4 C15 H15B 109.5 . . ?
H15A C15 H15B 109.5 . . ?
N4 C15 H15C 109.5 . . ?
H15A C15 H15C 109.5 . . ?
H15B C15 H15C 109.5 . . ?
C21 C16 C17 112.6(5) . . ?
C21 C16 N2 122.7(5) . . ?
C17 C16 N2 124.5(5) . . ?
F1 C17 C16 117.4(5) . . ?
F1 C17 C18 117.9(6) . . ?
C16 C17 C18 124.6(5) . . ?
F2 C18 C19 120.9(6) . . ?
F2 C18 C17 120.6(6) . . ?
C19 C18 C17 118.5(6) . . ?
C18 C19 C20 120.6(5) . . ?
C18 C19 F3 119.7(7) . . ?
C20 C19 F3 119.6(6) . . ?
F4 C20 C19 119.9(5) . . ?
F4 C20 C21 122.0(7) . . ?
C19 C20 C21 118.1(6) . . ?
F5 C21 C16 119.0(4) . . ?
F5 C21 C20 115.5(5) . . ?
C16 C21 C20 125.5(6) . . ?
N2 Li1 N1 83.0(3) . . ?
N2 Li1 N4 131.0(4) . . ?
N1 Li1 N4 120.4(4) . . ?
N2 Li1 N3 121.4(4) . . ?
N1 Li1 N3 118.6(4) . . ?
N4 Li1 N3 86.6(3) . . ?
N2 Li1 C10 144.7(4) . . ?
N1 Li1 C10 130.7(4) . . ?
N4 Li1 C10 29.7(2) . . ?
N3 Li1 C10 56.9(3) . . ?

loop_
_geom_bond_atom_site_label_1
_geom_bond_atom_site_label_2
_geom_bond_distance
_geom_bond_site_symmetry_2
_geom_bond_publ_flag
Si1 N5 1.663(3) . ?
Si1 C9 1.837(6) . ?
Si1 C8 1.841(6) . ?
Si1 C7 1.843(5) . ?
N1 C6 1.339(5) . ?
N1 C2 1.344(5) . ?
N1 Li1 2.034(8) . ?
N2 C1 1.343(5) . ?
N2 C16 1.392(5) . ?
N2 Li1 1.977(7) . ?
N3 C11 1.455(8) . ?
N3 C13 1.461(7) . ?
N3 C12 1.474(7) . ?
N3 Li1 2.086(9) . ?
N4 C10 1.423(8) . ?
N4 C14 1.448(7) . ?
N4 C15 1.450(6) . ?
N4 Li1 2.071(9) . ?
N5 C1 1.290(5) . ?
F1 C17 1.346(5) . ?
F2 C18 1.321(6) . ?
F3 C19 1.362(5) . ?
F4 C20 1.342(6) . ?
F5 C21 1.347(6) . ?
C1 C2 1.510(5) . ?
C2 C3 1.386(6) . ?
C3 C4 1.375(6) . ?
C3 H3 0.9400 . ?
C4 C5 1.368(6) . ?
C4 H4 0.9400 . ?
C5 C6 1.355(6) . ?
C5 H5 0.9400 . ?
C6 H6 0.9400 . ?
C7 H7A 0.9700 . ?
C7 H7B 0.9700 . ?
C7 H7C 0.9700 . ?
C8 H8A 0.9700 . ?
C8 H8B 0.9700 . ?
C8 H8C 0.9700 . ?
C9 H9A 0.9700 . ?
C9 H9B 0.9700 . ?
C9 H9C 0.9700 . ?
C10 C11 1.285(9) . ?
C10 Li1 2.786(9) . ?
C10 H10 0.9400 . ?
C11 H11 0.9400 . ?
C12 H12A 0.9700 . ?
C12 H12B 0.9700 . ?
C12 H12C 0.9700 . ?
C13 H13A 0.9700 . ?
C13 H13B 0.9700 . ?
C13 H13C 0.9700 . ?
C14 H14A 0.9700 . ?
C14 H14B 0.9700 . ?
C14 H14C 0.9700 . ?
C15 H15A 0.9700 . ?
C15 H15B 0.9700 . ?
C15 H15C 0.9700 . ?
C16 C21 1.365(6) . ?
C16 C17 1.369(7) . ?
C17 C18 1.383(7) . ?
C18 C19 1.340(8) . ?
C19 C20 1.354(8) . ?
C20 C21 1.370(7) . ?
